data_4311223
loop_
_publ_author_name
'John A. Schlueter'
'Jamie L. Manson'
'Kylee A. Hyzer'
'Urs Geiser'

_publ_contact_author_address
;
  Materials Science Divisions
  Argonne National Laboratory
  9700 South Cass Avenue
  Argonne, IL 60439, USA
;
_publ_contact_author_email JASchlueter@anl.gov
_publ_contact_author_fax '(630) 252-9151'
_publ_contact_author_name 'Schlueter, Dr. John A.'
_publ_contact_author_phone '(630) 252-3588'
_publ_section_title
;
 Spin Canting in the 3D Anionic Dicyanamide Structure (SPh~3~)Mn(dca)~3~
 (Ph = phenyl, dca = dicyanamide)
;
_journal_name_full 'Inorganic Chemistry'
_journal_page_first 4100
_journal_page_last 4102
_journal_paper_doi 10.1021/ic035398p
_journal_volume 43
_journal_year 2004
_chemical_formula_moiety 'C18 H15 S, C6 N9 Mn'
_chemical_formula_sum 'C24 H15 Mn N9 S'
_chemical_formula_weight 516.45
_chemical_melting_point 483
_chemical_name_systematic
; 
Triphenylsulfonium manganese(II) tris(dicyanamide)
;
_space_group_IT_number 14
_symmetry_cell_setting monoclinic
_symmetry_space_group_name_Hall '-P 2ybc'
_symmetry_space_group_name_H-M 'P 1 21/c 1'
_atom_sites_solution_hydrogens geom
_atom_sites_solution_primary direct
_atom_sites_solution_secondary difmap
_audit_creation_method 'manual editing of SHELXL-97 cif file'
_cell_angle_alpha 90.00
_cell_angle_beta 100.666(2)
_cell_angle_gamma 90.00
_cell_formula_units_Z 4
_cell_length_a 11.7079(5)
_cell_length_b 12.8554(5)
_cell_length_c 16.8605(6)
_cell_measurement_reflns_used 1868
_cell_measurement_temperature 298(2)
_cell_measurement_theta_max 30.476
_cell_measurement_theta_min 2.520
_cell_volume 2493.83(17)
_computing_cell_refinement 'SAINT (Bruker, 2001)'
_computing_data_collection 'SMART (Siemens, 1995)'
_computing_data_reduction 'SAINT (Bruker, 2001)'
_computing_molecular_graphics 'SHELXTL (Sheldrick, 2001)'
_computing_publication_material 'SHELXTL (Sheldrick, 2001)'
_computing_structure_refinement 'SHELXTL (Sheldrick, 2001)'
_computing_structure_solution 'SHELXTL (Sheldrick, 2001)'
_diffrn_ambient_temperature 298(2)
_diffrn_measured_fraction_theta_full 1.000
_diffrn_measured_fraction_theta_max 1.000
_diffrn_measurement_device_type 'Siemens SMART CCD area detector'
_diffrn_measurement_method 'area detector \w scans'
_diffrn_radiation_monochromator graphite
_diffrn_radiation_source 'fine-focus sealed tube'
_diffrn_radiation_type MoK\a
_diffrn_radiation_wavelength 0.71073
_diffrn_reflns_av_R_equivalents 0.0273
_diffrn_reflns_av_sigmaI/netI 0.0224
_diffrn_reflns_limit_h_max 16
_diffrn_reflns_limit_h_min -16
_diffrn_reflns_limit_k_max 18
_diffrn_reflns_limit_k_min -18
_diffrn_reflns_limit_l_max 24
_diffrn_reflns_limit_l_min -23
_diffrn_reflns_number 32032
_diffrn_reflns_theta_full 30.51
_diffrn_reflns_theta_max 30.51
_diffrn_reflns_theta_min 1.77
_diffrn_standards_decay_% <1%
_diffrn_standards_number 0
_exptl_absorpt_coefficient_mu 0.644
_exptl_absorpt_correction_T_max 0.841
_exptl_absorpt_correction_T_min 0.777
_exptl_absorpt_correction_type integration
_exptl_absorpt_process_details
;
(Sheldrick, 2001)
;
_exptl_crystal_colour colorless
_exptl_crystal_density_diffrn 1.376
_exptl_crystal_density_method 'not measured'
_exptl_crystal_description block
_exptl_crystal_F_000 1052
_exptl_crystal_size_max 0.42
_exptl_crystal_size_mid 0.34
_exptl_crystal_size_min 0.32
_refine_diff_density_max 0.722
_refine_diff_density_min -0.363
_refine_diff_density_rms 0.045
_refine_ls_extinction_method none
_refine_ls_goodness_of_fit_ref 1.064
_refine_ls_hydrogen_treatment mixed
_refine_ls_matrix_type full
_refine_ls_number_parameters 327
_refine_ls_number_reflns 7629
_refine_ls_number_restraints 0
_refine_ls_restrained_S_all 1.064
_refine_ls_R_factor_all 0.0503
_refine_ls_R_factor_gt 0.0350
_refine_ls_shift/su_max 0.037
_refine_ls_shift/su_mean 0.002
_refine_ls_structure_factor_coef Fsqd
_refine_ls_weighting_details 'calc w=1/[\s^2^(Fo^2^)+(0.0547P)^2^+0.3961P] where P=(Fo^2^+2Fc^2^)/3'
_refine_ls_weighting_scheme calc
_refine_ls_wR_factor_gt 0.0986
_refine_ls_wR_factor_ref 0.1079
_reflns_number_gt 5788
_reflns_number_total 7629
_reflns_threshold_expression >2sigma(I)
_cod_data_source_file ic035398psi20031204_040927.cif
_cod_data_source_block SPh3Mndca3
_cod_database_code 4311223

loop_
_symmetry_equiv_pos_as_xyz
'x, y, z'
'-x, y+1/2, -z+1/2'
'-x, -y, -z'
'x, -y-1/2, z-1/2'

loop_
_atom_site_label
_atom_site_type_symbol
_atom_site_fract_x
_atom_site_fract_y
_atom_site_fract_z
_atom_site_U_iso_or_equiv
_atom_site_adp_type
_atom_site_occupancy
_atom_site_symmetry_multiplicity
_atom_site_calc_flag
_atom_site_refinement_flags
_atom_site_disorder_assembly
_atom_site_disorder_group
Mn1 Mn 0.746279(17) 0.768462(16) 0.228385(12) 0.03307(7) Uani 1 1 d . . .
N1 N 0.61074(13) 0.89564(11) 0.19832(9) 0.0528(3) Uani 1 1 d . . .
N2 N 0.60845(13) 0.66138(11) 0.25271(10) 0.0554(4) Uani 1 1 d . . .
N3 N 0.87200(13) 0.88691(12) 0.20105(10) 0.0547(3) Uani 1 1 d . . .
N4 N 0.75660(16) 0.82617(13) 0.35578(9) 0.0595(4) Uani 1 1 d . . .
N5 N 0.70787(15) 0.71160(13) 0.10278(9) 0.0572(4) Uani 1 1 d . . .
N6 N 0.88735(14) 0.65605(13) 0.27173(11) 0.0625(4) Uani 1 1 d . . .
N7A N 0.992(2) 1.0177(18) 0.1565(11) 0.079(5) Uani 0.44(5) 1 d P . 1
N7B N 0.9551(16) 1.0497(14) 0.1595(12) 0.090(4) Uani 0.56(5) 1 d P . 2
N8 N 0.55914(16) 1.07753(13) 0.20807(14) 0.0807(6) Uani 1 1 d . . .
N9 N 0.67251(17) 0.87664(15) 0.47185(9) 0.0730(5) Uani 1 1 d . . .
C1 C 0.58035(13) 0.97855(12) 0.20509(10) 0.0439(3) Uani 1 1 d . . .
C2 C 0.53295(14) 0.61580(12) 0.26967(11) 0.0486(4) Uani 1 1 d . . .
C3 C 0.92101(15) 0.95737(15) 0.18454(11) 0.0551(4) Uani 1 1 d . . .
C4 C 0.71835(15) 0.84555(13) 0.41181(9) 0.0489(4) Uani 1 1 d . . .
C5 C 0.69296(15) 0.67404(14) 0.04026(10) 0.0484(4) Uani 1 1 d . . .
C6 C 0.95447(17) 0.59709(16) 0.30066(12) 0.0599(5) Uani 1 1 d . . .
S1 S 1.31333(3) 0.76506(3) 0.17173(2) 0.04450(10) Uani 1 1 d . . .
C11 C 1.28560(15) 0.81431(13) 0.26532(10) 0.0476(3) Uani 1 1 d . . .
C12 C 1.38107(18) 0.85170(17) 0.31840(12) 0.0632(5) Uani 1 1 d . . .
H12A H 1.4544 0.8516 0.3046 0.076 Uiso 1 1 calc R . .
C13 C 1.3651(2) 0.8893(2) 0.39244(13) 0.0781(6) Uani 1 1 d . . .
H13A H 1.4276 0.9171 0.4283 0.094 Uiso 1 1 calc R . .
C14 C 1.2569(3) 0.8857(2) 0.41328(13) 0.0810(7) Uani 1 1 d . . .
H14A H 1.2468 0.9109 0.4632 0.097 Uiso 1 1 calc R . .
C15 C 1.1640(2) 0.8451(2) 0.36099(14) 0.0788(6) Uani 1 1 d . . .
H15A H 1.0919 0.8411 0.3765 0.095 Uiso 1 1 calc R . .
C16 C 1.17621(17) 0.81006(18) 0.28529(12) 0.0635(5) Uani 1 1 d . . .
H16A H 1.1128 0.7844 0.2490 0.076 Uiso 1 1 calc R . .
C21 C 1.18063(14) 0.70211(13) 0.12777(10) 0.0463(3) Uani 1 1 d . . .
C22 C 1.17139(16) 0.59850(14) 0.14668(12) 0.0564(4) Uani 1 1 d . . .
H22A H 1.2326 0.5639 0.1791 0.068 Uiso 1 1 calc R . .
C23 C 1.06922(18) 0.54753(16) 0.11639(14) 0.0666(5) Uani 1 1 d . . .
H23A H 1.0608 0.4779 0.1291 0.080 Uiso 1 1 calc R . .
C24 C 0.98003(17) 0.59799(17) 0.06789(14) 0.0676(5) Uani 1 1 d . . .
H24A H 0.9113 0.5627 0.0482 0.081 Uiso 1 1 calc R . .
C25 C 0.99145(18) 0.70079(19) 0.04805(15) 0.0741(6) Uani 1 1 d . . .
H25A H 0.9310 0.7344 0.0141 0.089 Uiso 1 1 calc R . .
C26 C 1.09237(17) 0.75432(15) 0.07840(14) 0.0652(5) Uani 1 1 d . . .
H26A H 1.1005 0.8240 0.0658 0.078 Uiso 1 1 calc R . .
C31 C 1.31608(14) 0.87443(14) 0.10758(10) 0.0484(4) Uani 1 1 d . . .
C32 C 1.26765(18) 0.96854(14) 0.12075(12) 0.0594(4) Uani 1 1 d . . .
H32A H 1.2365 0.9800 0.1669 0.071 Uiso 1 1 calc R . .
C33 C 1.2664(2) 1.04619(17) 0.06345(14) 0.0783(6) Uani 1 1 d . . .
H33A H 1.2346 1.1108 0.0713 0.094 Uiso 1 1 calc R . .
C34 C 1.3112(3) 1.0285(2) -0.00379(15) 0.0908(8) Uani 1 1 d . . .
H34A H 1.3078 1.0803 -0.0426 0.109 Uiso 1 1 calc R . .
C35 C 1.3620(3) 0.9339(3) -0.01516(15) 0.1001(9) Uani 1 1 d . . .
H35A H 1.3937 0.9229 -0.0611 0.120 Uiso 1 1 calc R . .
C36 C 1.3660(2) 0.85562(19) 0.04138(13) 0.0722(6) Uani 1 1 d . . .
H36A H 1.4013 0.7922 0.0349 0.087 Uiso 1 1 calc R . .

loop_
_atom_site_aniso_label
_atom_site_aniso_U_11
_atom_site_aniso_U_22
_atom_site_aniso_U_33
_atom_site_aniso_U_23
_atom_site_aniso_U_13
_atom_site_aniso_U_12
Mn1 0.03395(11) 0.02839(11) 0.03796(11) 0.00141(7) 0.00951(8) 0.00057(7)
N1 0.0522(8) 0.0449(8) 0.0628(8) 0.0058(6) 0.0145(6) 0.0156(6)
N2 0.0519(8) 0.0463(8) 0.0696(9) 0.0103(7) 0.0151(7) -0.0099(6)
N3 0.0501(8) 0.0481(8) 0.0672(9) -0.0013(7) 0.0139(7) -0.0136(6)
N4 0.0820(11) 0.0556(9) 0.0407(7) -0.0017(6) 0.0105(7) 0.0002(8)
N5 0.0695(10) 0.0583(9) 0.0472(7) -0.0067(6) 0.0198(7) -0.0049(7)
N6 0.0546(8) 0.0527(9) 0.0815(11) 0.0097(8) 0.0164(8) 0.0188(7)
N7A 0.099(8) 0.077(7) 0.068(5) -0.020(4) 0.036(5) -0.057(6)
N7B 0.094(6) 0.070(5) 0.090(6) 0.026(4) -0.023(4) -0.048(4)
N8 0.0643(10) 0.0446(9) 0.1446(19) -0.0120(10) 0.0491(11) 0.0040(8)
N9 0.0938(13) 0.0814(12) 0.0444(8) 0.0119(8) 0.0148(8) 0.0375(10)
C1 0.0361(7) 0.0442(8) 0.0523(8) -0.0019(6) 0.0102(6) 0.0060(6)
C2 0.0464(8) 0.0364(7) 0.0638(10) 0.0082(7) 0.0121(7) -0.0023(6)
C3 0.0489(9) 0.0567(10) 0.0589(10) -0.0057(8) 0.0079(7) -0.0186(8)
C4 0.0601(10) 0.0466(9) 0.0363(7) 0.0030(6) -0.0008(7) 0.0015(7)
C5 0.0501(9) 0.0521(9) 0.0441(8) -0.0002(7) 0.0113(7) -0.0077(7)
C6 0.0584(10) 0.0541(10) 0.0682(11) -0.0001(8) 0.0142(9) 0.0208(8)
S1 0.03906(19) 0.0426(2) 0.0510(2) -0.00061(16) 0.00600(15) 0.00127(14)
C11 0.0507(8) 0.0442(9) 0.0475(8) 0.0023(7) 0.0079(7) 0.0028(7)
C12 0.0586(11) 0.0738(13) 0.0550(10) -0.0019(9) 0.0046(8) -0.0079(9)
C13 0.0902(16) 0.0856(16) 0.0534(11) -0.0093(10) 0.0000(11) -0.0070(13)
C14 0.1090(19) 0.0787(15) 0.0562(11) -0.0048(11) 0.0179(12) 0.0219(14)
C15 0.0801(15) 0.0893(16) 0.0738(14) -0.0041(12) 0.0316(12) 0.0169(13)
C16 0.0531(10) 0.0726(13) 0.0661(11) -0.0055(10) 0.0144(9) 0.0042(9)
C21 0.0412(8) 0.0446(8) 0.0524(8) -0.0048(7) 0.0063(6) -0.0012(6)
C22 0.0541(10) 0.0456(9) 0.0659(10) 0.0026(8) 0.0022(8) -0.0006(7)
C23 0.0644(12) 0.0489(10) 0.0842(14) -0.0012(9) 0.0076(10) -0.0130(9)
C24 0.0501(10) 0.0645(12) 0.0848(14) -0.0119(10) 0.0032(9) -0.0116(9)
C25 0.0490(10) 0.0670(13) 0.0967(16) 0.0060(12) -0.0121(10) -0.0018(9)
C26 0.0519(10) 0.0488(10) 0.0877(14) 0.0083(9) -0.0058(10) -0.0006(8)
C31 0.0476(8) 0.0494(9) 0.0470(8) 0.0025(7) 0.0056(6) -0.0079(7)
C32 0.0742(12) 0.0460(9) 0.0574(10) 0.0006(8) 0.0105(9) -0.0010(8)
C33 0.1077(18) 0.0496(11) 0.0721(13) 0.0096(10) 0.0021(12) -0.0050(11)
C34 0.132(2) 0.0738(16) 0.0622(13) 0.0191(11) 0.0057(14) -0.0195(16)
C35 0.136(3) 0.112(2) 0.0603(13) 0.0080(14) 0.0397(15) -0.020(2)
C36 0.0902(15) 0.0688(13) 0.0635(11) -0.0031(10) 0.0295(11) -0.0044(11)

loop_
_atom_type_symbol
_atom_type_description
_atom_type_scat_dispersion_real
_atom_type_scat_dispersion_imag
_atom_type_scat_source
C C 0.0033 0.0016 'International Tables Vol C Tables 4.2.6.8 and 6.1.1.4'
H H 0.0000 0.0000 'International Tables Vol C Tables 4.2.6.8 and 6.1.1.4'
N N 0.0061 0.0033 'International Tables Vol C Tables 4.2.6.8 and 6.1.1.4'
S S 0.1246 0.1234 'International Tables Vol C Tables 4.2.6.8 and 6.1.1.4'
Mn Mn 0.3368 0.7283 'International Tables Vol C Tables 4.2.6.8 and 6.1.1.4'

loop_
_geom_angle_atom_site_label_1
_geom_angle_atom_site_label_2
_geom_angle_atom_site_label_3
_geom_angle
_geom_angle_site_symmetry_1
_geom_angle_site_symmetry_3
_geom_angle_publ_flag
N5 Mn1 N6 96.18(6) . . ?
N5 Mn1 N2 86.89(6) . . ?
N6 Mn1 N2 93.31(6) . . ?
N5 Mn1 N3 93.04(6) . . ?
N6 Mn1 N3 91.91(6) . . ?
N2 Mn1 N3 174.76(6) . . ?
N5 Mn1 N4 171.45(6) . . ?
N6 Mn1 N4 89.72(6) . . ?
N2 Mn1 N4 86.59(6) . . ?
N3 Mn1 N4 92.94(6) . . ?
N5 Mn1 N1 90.83(6) . . ?
N6 Mn1 N1 172.68(6) . . ?
N2 Mn1 N1 89.19(6) . . ?
N3 Mn1 N1 85.57(6) . . ?
N4 Mn1 N1 83.55(6) . . ?
C1 N1 Mn1 150.75(14) . . ?
C2 N2 Mn1 172.06(15) . . ?
C3 N3 Mn1 169.03(16) . . ?
C4 N4 Mn1 153.80(16) . . ?
C5 N5 Mn1 173.82(16) . . ?
C6 N6 Mn1 172.97(17) . . ?
C3 N7A C6 122.1(8) . 2_755 ?
C6 N7B C3 120.9(7) 2_755 . ?
C1 N8 C2 123.76(17) . 2_655 ?
C4 N9 C5 120.11(16) . 4_576 ?
N1 C1 N8 171.27(19) . . ?
N2 C2 N8 171.22(19) . 2_645 ?
N3 C3 N7A 163.8(10) . . ?
N3 C3 N7B 167.1(9) . . ?
N7A C3 N7B 26.5(6) . . ?
N4 C4 N9 174.18(19) . . ?
N5 C5 N9 174.65(19) . 4_575 ?
N6 C6 N7B 166.1(8) . 2_745 ?
N6 C6 N7A 163.7(9) . 2_745 ?
N7B C6 N7A 26.6(6) 2_745 2_745 ?
C31 S1 C11 106.50(8) . . ?
C31 S1 C21 102.60(8) . . ?
C11 S1 C21 103.94(8) . . ?
C12 C11 C16 121.99(17) . . ?
C12 C11 S1 115.98(14) . . ?
C16 C11 S1 121.94(14) . . ?
C11 C12 C13 118.5(2) . . ?
C14 C13 C12 120.2(2) . . ?
C15 C14 C13 120.5(2) . . ?
C14 C15 C16 120.8(2) . . ?
C11 C16 C15 118.0(2) . . ?
C26 C21 C22 121.94(16) . . ?
C26 C21 S1 121.88(14) . . ?
C22 C21 S1 116.18(13) . . ?
C23 C22 C21 118.30(17) . . ?
C24 C23 C22 120.78(19) . . ?
C23 C24 C25 120.27(18) . . ?
C24 C25 C26 120.23(19) . . ?
C21 C26 C25 118.44(18) . . ?
C32 C31 C36 122.53(18) . . ?
C32 C31 S1 122.99(14) . . ?
C36 C31 S1 114.42(15) . . ?
C31 C32 C33 118.2(2) . . ?
C34 C33 C32 120.4(2) . . ?
C33 C34 C35 120.5(2) . . ?
C36 C35 C34 120.4(2) . . ?
C31 C36 C35 117.9(2) . . ?

loop_
_geom_bond_atom_site_label_1
_geom_bond_atom_site_label_2
_geom_bond_distance
_geom_bond_site_symmetry_2
_geom_bond_publ_flag
Mn1 N5 2.2066(15) . ?
Mn1 N6 2.2143(15) . ?
Mn1 N2 2.2163(14) . ?
Mn1 N3 2.2246(14) . ?
Mn1 N4 2.2544(14) . ?
Mn1 N1 2.2695(13) . ?
N1 C1 1.136(2) . ?
N2 C2 1.140(2) . ?
N3 C3 1.134(2) . ?
N4 C4 1.145(2) . ?
N5 C5 1.143(2) . ?
N6 C6 1.135(2) . ?
N7A C3 1.289(11) . ?
N7A C6 1.337(11) 2_755 ?
N7B C6 1.296(9) 2_755 ?
N7B C3 1.345(9) . ?
N8 C1 1.299(2) . ?
N8 C2 1.302(2) 2_655 ?
N9 C4 1.294(2) . ?
N9 C5 1.308(2) 4_576 ?
C2 N8 1.302(2) 2_645 ?
C5 N9 1.308(2) 4_575 ?
C6 N7B 1.296(9) 2_745 ?
C6 N7A 1.337(11) 2_745 ?
S1 C31 1.7777(17) . ?
S1 C11 1.7849(17) . ?
S1 C21 1.7866(16) . ?
C11 C12 1.382(3) . ?
C11 C16 1.384(3) . ?
C12 C13 1.384(3) . ?
C13 C14 1.376(4) . ?
C14 C15 1.370(4) . ?
C15 C16 1.386(3) . ?
C21 C26 1.376(2) . ?
C21 C22 1.378(2) . ?
C22 C23 1.377(3) . ?
C23 C24 1.365(3) . ?
C24 C25 1.376(3) . ?
C25 C26 1.381(3) . ?
C31 C32 1.372(3) . ?
C31 C36 1.374(3) . ?
C32 C33 1.387(3) . ?
C33 C34 1.354(4) . ?
C34 C35 1.383(4) . ?
C35 C36 1.381(3) . ?

loop_
_geom_torsion_atom_site_label_1
_geom_torsion_atom_site_label_2
_geom_torsion_atom_site_label_3
_geom_torsion_atom_site_label_4
_geom_torsion
_geom_torsion_site_symmetry_1
_geom_torsion_site_symmetry_2
_geom_torsion_site_symmetry_3
_geom_torsion_site_symmetry_4
_geom_torsion_publ_flag
N5 Mn1 N1 C1 -141.6(3) . . . . ?
N6 Mn1 N1 C1 21.5(6) . . . . ?
N2 Mn1 N1 C1 131.6(3) . . . . ?
N3 Mn1 N1 C1 -48.6(3) . . . . ?
N4 Mn1 N1 C1 44.9(3) . . . . ?
N5 Mn1 N2 C2 -133.2(11) . . . . ?
N6 Mn1 N2 C2 130.8(11) . . . . ?
N3 Mn1 N2 C2 -43.8(15) . . . . ?
N4 Mn1 N2 C2 41.3(11) . . . . ?
N1 Mn1 N2 C2 -42.3(11) . . . . ?
N5 Mn1 N3 C3 89.8(8) . . . . ?
N6 Mn1 N3 C3 -173.9(8) . . . . ?
N2 Mn1 N3 C3 0.7(13) . . . . ?
N4 Mn1 N3 C3 -84.0(8) . . . . ?
N1 Mn1 N3 C3 -0.8(8) . . . . ?
N5 Mn1 N4 C4 8.3(6) . . . . ?
N6 Mn1 N4 C4 -125.4(3) . . . . ?
N2 Mn1 N4 C4 -32.1(3) . . . . ?
N3 Mn1 N4 C4 142.7(3) . . . . ?
N1 Mn1 N4 C4 57.5(3) . . . . ?
N6 Mn1 N5 C5 19.2(14) . . . . ?
N2 Mn1 N5 C5 -73.8(14) . . . . ?
N3 Mn1 N5 C5 111.5(14) . . . . ?
N4 Mn1 N5 C5 -114.2(14) . . . . ?
N1 Mn1 N5 C5 -162.9(14) . . . . ?
N5 Mn1 N6 C6 -135.2(14) . . . . ?
N2 Mn1 N6 C6 -48.0(15) . . . . ?
N3 Mn1 N6 C6 131.5(14) . . . . ?
N4 Mn1 N6 C6 38.6(15) . . . . ?
N1 Mn1 N6 C6 61.8(16) . . . . ?
Mn1 N1 C1 N8 62.1(15) . . . . ?
C2 N8 C1 N1 174.7(12) 2_655 . . . ?
Mn1 N2 C2 N8 12(2) . . . 2_645 ?
Mn1 N3 C3 N7A -141(4) . . . . ?
Mn1 N3 C3 N7B -9(5) . . . . ?
C6 N7A C3 N3 -137.8(19) 2_755 . . . ?
C6 N7A C3 N7B 64.0(15) 2_755 . . . ?
C6 N7B C3 N3 141(3) 2_755 . . . ?
C6 N7B C3 N7A -66.3(17) 2_755 . . . ?
Mn1 N4 C4 N9 -87(2) . . . . ?
C5 N9 C4 N4 -164.2(19) 4_576 . . . ?
Mn1 N5 C5 N9 48(3) . . . 4_575 ?
Mn1 N6 C6 N7B -94(5) . . . 2_745 ?
Mn1 N6 C6 N7A 29(5) . . . 2_745 ?
C31 S1 C11 C12 -82.73(16) . . . . ?
C21 S1 C11 C12 169.33(15) . . . . ?
C31 S1 C11 C16 100.68(17) . . . . ?
C21 S1 C11 C16 -7.26(18) . . . . ?
C16 C11 C12 C13 -2.4(3) . . . . ?
S1 C11 C12 C13 -178.97(17) . . . . ?
C11 C12 C13 C14 2.3(4) . . . . ?
C12 C13 C14 C15 -0.2(4) . . . . ?
C13 C14 C15 C16 -2.0(4) . . . . ?
C12 C11 C16 C15 0.3(3) . . . . ?
S1 C11 C16 C15 176.64(17) . . . . ?
C14 C15 C16 C11 2.0(4) . . . . ?
C31 S1 C21 C26 -21.13(19) . . . . ?
C11 S1 C21 C26 89.69(18) . . . . ?
C31 S1 C21 C22 159.37(15) . . . . ?
C11 S1 C21 C22 -89.81(15) . . . . ?
C26 C21 C22 C23 -1.6(3) . . . . ?
S1 C21 C22 C23 177.89(16) . . . . ?
C21 C22 C23 C24 1.0(3) . . . . ?
C22 C23 C24 C25 0.5(4) . . . . ?
C23 C24 C25 C26 -1.3(4) . . . . ?
C22 C21 C26 C25 0.8(3) . . . . ?
S1 C21 C26 C25 -178.68(18) . . . . ?
C24 C25 C26 C21 0.7(4) . . . . ?
C11 S1 C31 C32 -19.30(18) . . . . ?
C21 S1 C31 C32 89.59(16) . . . . ?
C11 S1 C31 C36 163.62(15) . . . . ?
C21 S1 C31 C36 -87.49(16) . . . . ?
C36 C31 C32 C33 2.0(3) . . . . ?
S1 C31 C32 C33 -174.90(16) . . . . ?
C31 C32 C33 C34 0.5(4) . . . . ?
C32 C33 C34 C35 -2.0(4) . . . . ?
C33 C34 C35 C36 1.1(5) . . . . ?
C32 C31 C36 C35 -2.8(3) . . . . ?
S1 C31 C36 C35 174.3(2) . . . . ?
C34 C35 C36 C31 1.3(4) . . . . ?
